data_1508687
loop_
_publ_author_name
'Zhou, Jing'
'Zhou, Ling'
'Yeung, Ying-Yeung'

_publ_section_title
;
 Multicomponent approach in the synthesis of 2,2,6-trisubstituted
 morpholine derivatives.
;
_journal_issue 20
_journal_name_full 'Organic letters'
_journal_page_first 5250
_journal_page_last 5253
_journal_paper_doi 10.1021/ol3024105
_journal_volume 14
_journal_year 2012
_chemical_formula_sum 'C18 H23 Cl N2 O7 S'
_chemical_formula_weight 446.89
_chemical_name_systematic
; 
 ? 
;
_space_group_IT_number 15
_symmetry_cell_setting monoclinic
_symmetry_space_group_name_Hall '-C 2yc'
_symmetry_space_group_name_H-M 'C 1 2/c 1'
_atom_sites_solution_hydrogens geom
_atom_sites_solution_primary direct
_atom_sites_solution_secondary difmap
_audit_creation_method SHELXL-97
_cell_angle_alpha 90.00
_cell_angle_beta 106.391(2)
_cell_angle_gamma 90.00
_cell_formula_units_Z 8
_cell_length_a 33.128(4)
_cell_length_b 11.5838(13)
_cell_length_c 10.9008(12)
_cell_measurement_reflns_used 3629
_cell_measurement_temperature 100(2)
_cell_measurement_theta_max 27.52
_cell_measurement_theta_min 2.56
_cell_volume 4013.2(8)
_computing_cell_refinement 'Bruker SAINT'
_computing_data_collection 'Bruker APEX2'
_computing_data_reduction 'Bruker SAINT'
_computing_molecular_graphics 'Bruker SHELXTL'
_computing_publication_material 'Bruker SHELXTL'
_computing_structure_refinement 'SHELXL-97 (Sheldrick, 2008)'
_computing_structure_solution 'SHELXS-97 (Sheldrick, 2008)'
_diffrn_ambient_temperature 100(2)
_diffrn_measured_fraction_theta_full 0.999
_diffrn_measured_fraction_theta_max 0.999
_diffrn_measurement_device_type 'Bruker APEX-II CCD'
_diffrn_measurement_method '\f and \w scans'
_diffrn_radiation_monochromator graphite
_diffrn_radiation_source 'fine-focus sealed tube'
_diffrn_radiation_type MoK\a
_diffrn_radiation_wavelength 0.71073
_diffrn_reflns_av_R_equivalents 0.0384
_diffrn_reflns_av_sigmaI/netI 0.0438
_diffrn_reflns_limit_h_max 40
_diffrn_reflns_limit_h_min -42
_diffrn_reflns_limit_k_max 9
_diffrn_reflns_limit_k_min -15
_diffrn_reflns_limit_l_max 14
_diffrn_reflns_limit_l_min -14
_diffrn_reflns_number 13786
_diffrn_reflns_theta_full 27.50
_diffrn_reflns_theta_max 27.50
_diffrn_reflns_theta_min 1.28
_exptl_absorpt_coefficient_mu 0.338
_exptl_absorpt_correction_T_max 0.9354
_exptl_absorpt_correction_T_min 0.8994
_exptl_absorpt_correction_type multi-scan
_exptl_absorpt_process_details 'Sadabs, (Sheldrick 2008)'
_exptl_crystal_colour Colourless
_exptl_crystal_density_diffrn 1.479
_exptl_crystal_density_meas ?
_exptl_crystal_density_method 'not measured'
_exptl_crystal_description Block
_exptl_crystal_F_000 1872
_exptl_crystal_size_max 0.32
_exptl_crystal_size_mid 0.26
_exptl_crystal_size_min 0.20
_refine_diff_density_max 0.695
_refine_diff_density_min -0.323
_refine_diff_density_rms 0.088
_refine_ls_extinction_method none
_refine_ls_goodness_of_fit_ref 1.125
_refine_ls_hydrogen_treatment constr
_refine_ls_matrix_type full
_refine_ls_number_parameters 263
_refine_ls_number_reflns 4603
_refine_ls_number_restraints 0
_refine_ls_restrained_S_all 1.125
_refine_ls_R_factor_all 0.0550
_refine_ls_R_factor_gt 0.0455
_refine_ls_shift/su_max 0.001
_refine_ls_shift/su_mean 0.000
_refine_ls_structure_factor_coef Fsqd
_refine_ls_weighting_details 'calc w=1/[\s^2^(Fo^2^)+(0.0663P)^2^+2.0092P] where P=(Fo^2^+2Fc^2^)/3'
_refine_ls_weighting_scheme calc
_refine_ls_wR_factor_gt 0.1162
_refine_ls_wR_factor_ref 0.1276
_reflns_number_gt 3900
_reflns_number_total 4603
_reflns_threshold_expression >2sigma(I)
_cod_data_source_file ol3024105_si_004.cif
_cod_data_source_block b733
_cod_depositor_comments
;
The following automatic conversions were performed:

'_symmetry_cell_setting' value 'Monoclinic' changed to 'monoclinic'
according to /home/saulius/struct/CIF-dictionaries/cif_core.dic
dictionary named 'cif_core.dic' version 2.4.2 from
2011-04-26.

'_exptl_absorpt_correction_type' value 'Multi-scan'
changed to 'multi-scan' according to
/home/saulius/struct/CIF-dictionaries/cif_core.dic dictionary named
'cif_core.dic' version 2.4.2 from 2011-04-26.

Automatic conversion script
Id: cif_fix_values 1891 2012-01-12 08:04:46Z andrius 

The following automatic conversions were performed:

'_exptl_crystal_density_meas' value 'Not Measured' was changed to '?'
- the value is perceived as not measured.

Automatic conversion script
Id: cif_fix_values 3008 2015-01-20 13:52:24Z robertas 
;
_cod_original_cell_volume 4013.1(8)
_cod_original_sg_symbol_H-M C2/c
_cod_database_code 1508687

loop_
_symmetry_equiv_pos_as_xyz
'x, y, z'
'-x, y, -z+1/2'
'x+1/2, y+1/2, z'
'-x+1/2, y+1/2, -z+1/2'
'-x, -y, -z'
'x, -y, z-1/2'
'-x+1/2, -y+1/2, -z'
'x+1/2, -y+1/2, z-1/2'

loop_
_atom_site_label
_atom_site_type_symbol
_atom_site_fract_x
_atom_site_fract_y
_atom_site_fract_z
_atom_site_U_iso_or_equiv
_atom_site_adp_type
_atom_site_occupancy
_atom_site_symmetry_multiplicity
_atom_site_calc_flag
_atom_site_refinement_flags
Cl1 Cl 0.400047(18) 0.09672(5) 0.08264(5) 0.02955(17) Uani 1 1 d .
S1 S 0.302955(14) 0.57157(4) 0.17613(4) 0.01196(13) Uani 1 1 d .
O1 O 0.40788(4) 0.33416(12) 0.19382(12) 0.0153(3) Uani 1 1 d .
O2 O 0.31241(4) 0.63601(12) 0.29298(12) 0.0171(3) Uani 1 1 d .
O3 O 0.26516(4) 0.50531(12) 0.13620(13) 0.0163(3) Uani 1 1 d .
O4 O 0.49318(4) 0.17665(12) 0.55030(14) 0.0194(3) Uani 1 1 d .
O5 O 0.55101(5) 0.27319(14) 0.65922(17) 0.0363(4) Uani 1 1 d .
O6 O 0.32149(6) 1.00056(15) -0.20669(18) 0.0383(4) Uani 1 1 d .
O7 O 0.28407(6) 0.88386(15) -0.34787(15) 0.0338(4) Uani 1 1 d .
N1 N 0.34168(5) 0.48199(14) 0.18820(14) 0.0125(3) Uani 1 1 d .
N2 N 0.30290(6) 0.90949(16) -0.23755(18) 0.0249(4) Uani 1 1 d .
C1 C 0.41165(6) 0.41359(16) 0.29850(17) 0.0128(4) Uani 1 1 d .
C2 C 0.38521(6) 0.52006(16) 0.24704(17) 0.0126(4) Uani 1 1 d .
H2A H 0.3862 0.5749 0.3175 0.015 Uiso 1 1 calc R
H2B H 0.3963 0.5595 0.1828 0.015 Uiso 1 1 calc R
C3 C 0.33812(6) 0.40139(16) 0.08112(18) 0.0148(4) Uani 1 1 d .
H3A H 0.3470 0.4399 0.0119 0.018 Uiso 1 1 calc R
H3B H 0.3086 0.3757 0.0463 0.018 Uiso 1 1 calc R
C4 C 0.36634(6) 0.29859(16) 0.13140(18) 0.0151(4) Uani 1 1 d .
H4 H 0.3548 0.2550 0.1933 0.018 Uiso 1 1 calc R
C5 C 0.36817(6) 0.21951(17) 0.02357(19) 0.0185(4) Uani 1 1 d .
H5A H 0.3799 0.2618 -0.0375 0.022 Uiso 1 1 calc R
H5B H 0.3394 0.1940 -0.0226 0.022 Uiso 1 1 calc R
C6 C 0.39891(6) 0.36134(17) 0.41067(18) 0.0149(4) Uani 1 1 d .
H6A H 0.3688 0.3400 0.3818 0.018 Uiso 1 1 calc R
H6B H 0.4025 0.4202 0.4788 0.018 Uiso 1 1 calc R
C7 C 0.42478(6) 0.25464(18) 0.46592(19) 0.0174(4) Uani 1 1 d .
H7A H 0.4163 0.2262 0.5407 0.021 Uiso 1 1 calc R
H7B H 0.4193 0.1926 0.4009 0.021 Uiso 1 1 calc R
C8 C 0.47128(6) 0.28434(16) 0.50620(18) 0.0154(4) Uani 1 1 d .
H8 H 0.4773 0.3413 0.5780 0.018 Uiso 1 1 calc R
C9 C 0.48474(6) 0.33393(17) 0.39484(19) 0.0170(4) Uani 1 1 d .
H9A H 0.4809 0.2751 0.3267 0.020 Uiso 1 1 calc R
H9B H 0.5149 0.3547 0.4238 0.020 Uiso 1 1 calc R
C10 C 0.45851(6) 0.44170(17) 0.34130(18) 0.0156(4) Uani 1 1 d .
H10A H 0.4639 0.5024 0.4079 0.019 Uiso 1 1 calc R
H10B H 0.4672 0.4720 0.2677 0.019 Uiso 1 1 calc R
C11 C 0.53261(6) 0.18349(19) 0.6275(2) 0.0227(5) Uani 1 1 d .
C12 C 0.54973(7) 0.0666(2) 0.6718(3) 0.0312(6) Uani 1 1 d .
H12A H 0.5805 0.0688 0.6949 0.047 Uiso 1 1 calc R
H12B H 0.5392 0.0105 0.6029 0.047 Uiso 1 1 calc R
H12C H 0.5407 0.0441 0.7465 0.047 Uiso 1 1 calc R
C13 C 0.30291(6) 0.67072(16) 0.05226(17) 0.0120(4) Uani 1 1 d .
C14 C 0.32407(6) 0.77502(17) 0.08399(19) 0.0163(4) Uani 1 1 d .
H14 H 0.3385 0.7922 0.1705 0.020 Uiso 1 1 calc R
C15 C 0.32394(6) 0.85339(18) -0.0118(2) 0.0192(4) Uani 1 1 d .
H15 H 0.3381 0.9254 0.0076 0.023 Uiso 1 1 calc R
C16 C 0.30283(6) 0.82467(17) -0.13619(19) 0.0177(4) Uani 1 1 d .
C17 C 0.28142(6) 0.72173(17) -0.16965(18) 0.0170(4) Uani 1 1 d .
H17 H 0.2671 0.7051 -0.2564 0.020 Uiso 1 1 calc R
C18 C 0.28139(6) 0.64344(17) -0.07358(18) 0.0143(4) Uani 1 1 d .
H18 H 0.2669 0.5721 -0.0933 0.017 Uiso 1 1 calc R

loop_
_atom_site_aniso_label
_atom_site_aniso_U_11
_atom_site_aniso_U_22
_atom_site_aniso_U_33
_atom_site_aniso_U_23
_atom_site_aniso_U_13
_atom_site_aniso_U_12
Cl1 0.0346(3) 0.0170(3) 0.0291(3) -0.0026(2) -0.0039(2) 0.0103(2)
S1 0.0120(2) 0.0145(2) 0.0090(2) 0.00140(17) 0.00228(16) 0.00304(17)
O1 0.0146(7) 0.0174(7) 0.0123(6) -0.0027(5) 0.0011(5) 0.0023(5)
O2 0.0196(7) 0.0209(7) 0.0101(6) -0.0008(5) 0.0033(5) 0.0050(6)
O3 0.0132(6) 0.0180(7) 0.0174(7) 0.0042(5) 0.0036(5) 0.0019(5)
O4 0.0156(7) 0.0153(7) 0.0230(7) 0.0049(6) -0.0016(6) 0.0019(6)
O5 0.0240(8) 0.0243(9) 0.0461(11) 0.0052(8) -0.0135(7) -0.0019(7)
O6 0.0457(11) 0.0267(9) 0.0463(11) 0.0159(8) 0.0191(9) -0.0032(8)
O7 0.0421(10) 0.0381(10) 0.0233(9) 0.0141(7) 0.0128(7) 0.0128(8)
N1 0.0120(8) 0.0137(8) 0.0104(7) -0.0008(6) 0.0009(6) 0.0027(6)
N2 0.0265(10) 0.0260(10) 0.0266(10) 0.0118(8) 0.0143(8) 0.0092(8)
C1 0.0137(9) 0.0136(9) 0.0101(8) -0.0017(7) 0.0017(7) 0.0018(7)
C2 0.0120(8) 0.0142(9) 0.0107(8) 0.0005(7) 0.0017(7) -0.0001(7)
C3 0.0166(9) 0.0158(10) 0.0107(9) -0.0017(7) 0.0016(7) 0.0021(7)
C4 0.0150(9) 0.0151(9) 0.0129(9) 0.0009(7) 0.0000(7) 0.0005(7)
C5 0.0228(10) 0.0149(10) 0.0137(9) -0.0006(7) -0.0014(7) 0.0065(8)
C6 0.0113(9) 0.0203(10) 0.0129(9) 0.0033(8) 0.0032(7) 0.0021(8)
C7 0.0140(9) 0.0187(10) 0.0186(10) 0.0056(8) 0.0031(7) 0.0001(8)
C8 0.0147(9) 0.0130(9) 0.0165(9) 0.0025(7) 0.0012(7) 0.0041(7)
C9 0.0132(9) 0.0205(10) 0.0167(9) 0.0026(8) 0.0030(7) 0.0038(8)
C10 0.0111(9) 0.0200(10) 0.0155(9) 0.0038(8) 0.0036(7) 0.0016(7)
C11 0.0170(10) 0.0223(11) 0.0244(11) 0.0062(9) -0.0012(8) 0.0025(9)
C12 0.0227(11) 0.0237(12) 0.0414(14) 0.0125(10) -0.0004(10) 0.0074(9)
C13 0.0114(9) 0.0128(9) 0.0122(9) 0.0026(7) 0.0039(7) 0.0045(7)
C14 0.0149(9) 0.0173(10) 0.0155(9) -0.0009(7) 0.0022(7) 0.0017(8)
C15 0.0190(10) 0.0146(10) 0.0255(11) 0.0014(8) 0.0085(8) 0.0008(8)
C16 0.0183(10) 0.0165(10) 0.0212(10) 0.0072(8) 0.0104(8) 0.0083(8)
C17 0.0161(9) 0.0220(11) 0.0125(9) 0.0016(8) 0.0035(7) 0.0076(8)
C18 0.0131(9) 0.0149(9) 0.0142(9) -0.0002(7) 0.0025(7) 0.0041(7)

loop_
_atom_type_symbol
_atom_type_description
_atom_type_scat_dispersion_real
_atom_type_scat_dispersion_imag
_atom_type_scat_source
C C 0.0033 0.0016 'International Tables Vol C Tables 4.2.6.8 and 6.1.1.4'
H H 0.0000 0.0000 'International Tables Vol C Tables 4.2.6.8 and 6.1.1.4'
N N 0.0061 0.0033 'International Tables Vol C Tables 4.2.6.8 and 6.1.1.4'
O O 0.0106 0.0060 'International Tables Vol C Tables 4.2.6.8 and 6.1.1.4'
S S 0.1246 0.1234 'International Tables Vol C Tables 4.2.6.8 and 6.1.1.4'
Cl Cl 0.1484 0.1585 'International Tables Vol C Tables 4.2.6.8 and 6.1.1.4'

loop_
_geom_angle_atom_site_label_1
_geom_angle_atom_site_label_2
_geom_angle_atom_site_label_3
_geom_angle
O3 S1 O2 120.27(8)
O3 S1 N1 106.60(8)
O2 S1 N1 106.92(8)
O3 S1 C13 107.70(8)
O2 S1 C13 107.01(9)
N1 S1 C13 107.82(8)
C4 O1 C1 114.93(14)
C11 O4 C8 117.58(15)
C2 N1 C3 112.66(14)
C2 N1 S1 119.86(13)
C3 N1 S1 117.08(12)
O6 N2 O7 123.91(19)
O6 N2 C16 118.39(19)
O7 N2 C16 117.70(19)
O1 C1 C10 103.38(14)
O1 C1 C2 108.19(14)
C10 C1 C2 111.67(15)
O1 C1 C6 113.49(15)
C10 C1 C6 109.10(15)
C2 C1 C6 110.82(15)
N1 C2 C1 107.97(15)
N1 C2 H2A 110.1
C1 C2 H2A 110.1
N1 C2 H2B 110.1
C1 C2 H2B 110.1
H2A C2 H2B 108.4
N1 C3 C4 107.92(15)
N1 C3 H3A 110.1
C4 C3 H3A 110.1
N1 C3 H3B 110.1
C4 C3 H3B 110.1
H3A C3 H3B 108.4
O1 C4 C5 107.76(15)
O1 C4 C3 111.22(15)
C5 C4 C3 110.62(15)
O1 C4 H4 109.1
C5 C4 H4 109.1
C3 C4 H4 109.1
C4 C5 Cl1 110.76(13)
C4 C5 H5A 109.5
Cl1 C5 H5A 109.5
C4 C5 H5B 109.5
Cl1 C5 H5B 109.5
H5A C5 H5B 108.1
C1 C6 C7 112.68(15)
C1 C6 H6A 109.1
C7 C6 H6A 109.1
C1 C6 H6B 109.1
C7 C6 H6B 109.1
H6A C6 H6B 107.8
C8 C7 C6 109.97(16)
C8 C7 H7A 109.7
C6 C7 H7A 109.7
C8 C7 H7B 109.7
C6 C7 H7B 109.7
H7A C7 H7B 108.2
O4 C8 C7 105.79(15)
O4 C8 C9 110.91(15)
C7 C8 C9 110.94(15)
O4 C8 H8 109.7
C7 C8 H8 109.7
C9 C8 H8 109.7
C8 C9 C10 110.39(16)
C8 C9 H9A 109.6
C10 C9 H9A 109.6
C8 C9 H9B 109.6
C10 C9 H9B 109.6
H9A C9 H9B 108.1
C1 C10 C9 111.10(16)
C1 C10 H10A 109.4
C9 C10 H10A 109.4
C1 C10 H10B 109.4
C9 C10 H10B 109.4
H10A C10 H10B 108.0
O5 C11 O4 123.71(19)
O5 C11 C12 124.99(19)
O4 C11 C12 111.27(18)
C11 C12 H12A 109.5
C11 C12 H12B 109.5
H12A C12 H12B 109.5
C11 C12 H12C 109.5
H12A C12 H12C 109.5
H12B C12 H12C 109.5
C14 C13 C18 121.62(17)
C14 C13 S1 118.79(14)
C18 C13 S1 119.58(14)
C15 C14 C13 119.26(18)
C15 C14 H14 120.4
C13 C14 H14 120.4
C16 C15 C14 118.47(19)
C16 C15 H15 120.8
C14 C15 H15 120.8
C15 C16 C17 123.18(18)
C15 C16 N2 117.84(18)
C17 C16 N2 118.98(18)
C16 C17 C18 118.35(18)
C16 C17 H17 120.8
C18 C17 H17 120.8
C17 C18 C13 119.13(18)
C17 C18 H18 120.4
C13 C18 H18 120.4

loop_
_geom_bond_atom_site_label_1
_geom_bond_atom_site_label_2
_geom_bond_distance
Cl1 C5 1.7802(19)
S1 O3 1.4279(14)
S1 O2 1.4327(14)
S1 N1 1.6263(16)
S1 C13 1.7724(19)
O1 C4 1.414(2)
O1 C1 1.444(2)
O4 C11 1.342(2)
O4 C8 1.455(2)
O5 C11 1.205(3)
O6 N2 1.220(2)
O7 N2 1.225(3)
N1 C2 1.471(2)
N1 C3 1.473(2)
N2 C16 1.479(3)
C1 C10 1.525(3)
C1 C2 1.525(2)
C1 C6 1.527(3)
C2 H2A 0.9900
C2 H2B 0.9900
C3 C4 1.518(3)
C3 H3A 0.9900
C3 H3B 0.9900
C4 C5 1.505(3)
C4 H4 1.0000
C5 H5A 0.9900
C5 H5B 0.9900
C6 C7 1.528(3)
C6 H6A 0.9900
C6 H6B 0.9900
C7 C8 1.517(3)
C7 H7A 0.9900
C7 H7B 0.9900
C8 C9 1.519(3)
C8 H8 1.0000
C9 C10 1.539(3)
C9 H9A 0.9900
C9 H9B 0.9900
C10 H10A 0.9900
C10 H10B 0.9900
C11 C12 1.494(3)
C12 H12A 0.9800
C12 H12B 0.9800
C12 H12C 0.9800
C13 C14 1.391(3)
C13 C18 1.392(3)
C14 C15 1.383(3)
C14 H14 0.9500
C15 C16 1.380(3)
C15 H15 0.9500
C16 C17 1.383(3)
C17 C18 1.386(3)
C17 H17 0.9500
C18 H18 0.9500
